data_7204365
loop_
_publ_author_name
'Bell, Paul C.'
'Skranc, Wolfgang'
'Formosa, Xavier'
'O'Leary, Jane'
'Wallis, John D.'

_publ_section_title
;
 Interactions between alkynes and methoxy or dimethylamino groups in
 peri-naphthalene systems
;
_journal_issue 5
_journal_name_full 'Journal of the Chemical Society, Perkin Transactions 2'
_journal_page_first 878
_journal_paper_doi 10.1039/b201038k
_journal_year 2002
_chemical_formula_sum 'C32 H27 N Si'
_chemical_formula_weight 453.64
_chemical_melting_point 393.5(5)
_chemical_name_systematic
; 
8-Dimethylamino-1-(triphenylsilylethynyl)naphthalene 
;
_space_group_IT_number 2
_symmetry_cell_setting triclinic
_symmetry_space_group_name_Hall '-P 1'
_symmetry_space_group_name_H-M 'P -1'
_atom_sites_solution_hydrogens difmap
_atom_sites_solution_primary direct
_atom_sites_solution_secondary difmap
_audit_creation_method SHELXL-97
_cell_angle_alpha 80.0224(10)
_cell_angle_beta 80.9641(10)
_cell_angle_gamma 65.704(2)
_cell_formula_units_Z 2
_cell_length_a 8.2787(2)
_cell_length_b 9.0356(2)
_cell_length_c 18.6385(7)
_cell_measurement_reflns_used 11459
_cell_measurement_temperature 150(2)
_cell_measurement_theta_max 27.48
_cell_measurement_theta_min 2.91
_cell_volume 1245.79(7)
_computing_cell_refinement 'DENZO (Otwinowski and Minor, 1997) and COLLECT (Hooft, 1998)'
_computing_data_collection 'DENZO (Otwinowski and Minor, 1997) and COLLECT (Hooft, 1998)'
_computing_data_reduction 'DENZO (Otwinowski and Minor, 1997) and COLLECT (Hooft, 1998)'
_computing_molecular_graphics 'ORTEPIII (Johnson and Burnett, 1996)'
_computing_publication_material 'SHELXL-97 (Sheldrick, 1997)'
_computing_structure_refinement 'SHELXL-97 (Sheldrick, 1997)'
_computing_structure_solution 'SHELXS-97 (Sheldrick, 1990)'
_diffrn_ambient_temperature 150(2)
_diffrn_measured_fraction_theta_full 0.978
_diffrn_measured_fraction_theta_max 0.978
_diffrn_measurement_device_type 'Enraf Nonius KappaCCD detector'
_diffrn_measurement_method 'Phi and Omega scans to fill Ewald sphere'
_diffrn_radiation_monochromator graphite
_diffrn_radiation_source 'Enraf Nonius FR591 rotating anode'
_diffrn_radiation_type MoK\a
_diffrn_radiation_wavelength 0.71073
_diffrn_reflns_av_R_equivalents 0.0806
_diffrn_reflns_av_sigmaI/netI 0.0728
_diffrn_reflns_limit_h_max 10
_diffrn_reflns_limit_h_min -10
_diffrn_reflns_limit_k_max 11
_diffrn_reflns_limit_k_min -11
_diffrn_reflns_limit_l_max 24
_diffrn_reflns_limit_l_min -24
_diffrn_reflns_number 18940
_diffrn_reflns_theta_full 27.53
_diffrn_reflns_theta_max 27.53
_diffrn_reflns_theta_min 3.03
_exptl_absorpt_coefficient_mu 0.115
_exptl_absorpt_correction_T_max 0.449
_exptl_absorpt_correction_T_min 0.449
_exptl_absorpt_correction_type multi-scan
_exptl_crystal_colour yellow
_exptl_crystal_density_diffrn 1.209
_exptl_crystal_density_method 'not measured'
_exptl_crystal_description plate
_exptl_crystal_F_000 480
_exptl_crystal_size_max 0.30
_exptl_crystal_size_mid 0.26
_exptl_crystal_size_min 0.05
_refine_diff_density_max 0.636
_refine_diff_density_min -0.747
_refine_diff_density_rms 0.074
_refine_ls_extinction_method none
_refine_ls_goodness_of_fit_ref 0.990
_refine_ls_hydrogen_treatment mixed
_refine_ls_matrix_type full
_refine_ls_number_parameters 415
_refine_ls_number_reflns 5619
_refine_ls_number_restraints 0
_refine_ls_restrained_S_all 0.990
_refine_ls_R_factor_all 0.0929
_refine_ls_R_factor_gt 0.0624
_refine_ls_shift/su_max 0.016
_refine_ls_shift/su_mean 0.001
_refine_ls_structure_factor_coef Fsqd
_refine_ls_weighting_details 'calc w=1/[\s^2^(Fo^2^)+(0.1126P)^2^+0.0000P] where P=(Fo^2^+2Fc^2^)/3'
_refine_ls_weighting_scheme calc
_refine_ls_wR_factor_gt 0.1574
_refine_ls_wR_factor_ref 0.1704
_reflns_number_gt 3974
_reflns_number_total 5619
_reflns_threshold_expression >2sigma(I)
_cod_data_source_file b201038k.txt
_cod_data_source_block dimethylamino-36
_cod_depositor_comments
;
The following automatic conversions were performed:
'_atom_sites_solution_hydrogens' value 'difmAP' changed to 'difmap'
according to '/home/adriana/struct/CIF-dictionaries/cif_core.dic'
dictionary named 'cif_core.dic' version 2.4.1 from 2010-06-29.

Automatic conversion script
Id: cif_fix_enum 1555 2011-01-17 13:19:09Z saulius 

The following automatic conversions were performed:
'_atom_site_symetry_multiplicity' tag replaced with
'_atom_site_symmetry_multiplicity'.

Automatic conversion script
Id: cif_correct_tags 1440 2010-10-19 06:21:57Z saulius 

The following automatic conversions were performed:

'_chemical_melting_point' value '393-394' was changed to '393.5(5)' -
the average value was taken and precision was estimated.

Automatic conversion script
Id: cif_fix_values 1569 2011-02-09 13:29:24Z adriana 
;
_cod_original_cell_volume 1245.79(6)
_cod_original_sg_symbol_H-M P-1
_cod_database_code 7204365

loop_
_symmetry_equiv_pos_as_xyz
'x, y, z'
'-x, -y, -z'

loop_
_atom_site_label
_atom_site_type_symbol
_atom_site_fract_x
_atom_site_fract_y
_atom_site_fract_z
_atom_site_U_iso_or_equiv
_atom_site_adp_type
_atom_site_occupancy
_atom_site_symmetry_multiplicity
_atom_site_calc_flag
_atom_site_refinement_flags
_atom_site_disorder_assembly
_atom_site_disorder_group
Si1 Si 0.67617(6) 0.12721(6) 0.19010(3) 0.02566(17) Uani 1 1 d . . .
N1 N 0.1945(2) 0.2672(2) 0.36007(9) 0.0326(4) Uani 1 1 d . . .
C1 C 0.1760(2) 0.1855(2) 0.43145(10) 0.0298(4) Uani 1 1 d . . .
C2 C 0.0419(3) 0.2597(3) 0.48347(12) 0.0387(5) Uani 1 1 d . . .
C3 C 0.0202(3) 0.1736(3) 0.55290(12) 0.0428(5) Uani 1 1 d . . .
C4 C 0.1289(3) 0.0169(3) 0.56925(11) 0.0389(5) Uani 1 1 d . . .
C5 C 0.3886(3) -0.2273(3) 0.53767(11) 0.0383(5) Uani 1 1 d . . .
C6 C 0.5331(3) -0.3061(3) 0.49178(12) 0.0382(5) Uani 1 1 d . . .
C7 C 0.5694(3) -0.2209(2) 0.42532(11) 0.0318(4) Uani 1 1 d . . .
C8 C 0.4597(2) -0.0618(2) 0.40338(9) 0.0254(4) Uani 1 1 d . . .
C9 C 0.3021(2) 0.0222(2) 0.44930(9) 0.0261(4) Uani 1 1 d . . .
C10 C 0.2733(3) -0.0642(3) 0.51875(9) 0.0306(4) Uani 1 1 d . . .
C11 C 0.5187(2) 0.0107(2) 0.33515(9) 0.0271(4) Uani 1 1 d . . .
C12 C 0.5870(2) 0.0530(2) 0.27734(10) 0.0310(4) Uani 1 1 d . . .
C13 C 0.5176(2) 0.1717(2) 0.12034(10) 0.0284(4) Uani 1 1 d . . .
C14 C 0.4260(4) 0.0727(3) 0.12106(13) 0.0523(7) Uani 1 1 d . . .
C15 C 0.3076(4) 0.1053(4) 0.06944(15) 0.0627(8) Uani 1 1 d . . .
C16 C 0.2781(3) 0.2374(3) 0.01713(12) 0.0468(6) Uani 1 1 d . . .
C17 C 0.3666(4) 0.3359(4) 0.01515(14) 0.0564(7) Uani 1 1 d . . .
C18 C 0.4855(3) 0.3039(3) 0.06659(13) 0.0469(6) Uani 1 1 d . . .
C19 C 0.8974(2) -0.0345(2) 0.16456(10) 0.0283(4) Uani 1 1 d . . .
C20 C 1.0224(3) -0.1042(3) 0.21571(12) 0.0411(5) Uani 1 1 d . . .
C21 C 1.1877(3) -0.2239(3) 0.20028(14) 0.0529(6) Uani 1 1 d . . .
C22 C 1.2320(4) -0.2787(4) 0.13264(17) 0.0629(8) Uani 1 1 d . . .
C23 C 1.1111(3) -0.2121(4) 0.08056(16) 0.0613(7) Uani 1 1 d . . .
C24 C 0.9468(3) -0.0904(3) 0.09613(12) 0.0410(5) Uani 1 1 d . . .
C25 C 0.7076(3) 0.3147(2) 0.20148(10) 0.0326(4) Uani 1 1 d . . .
C26 C 0.8358(3) 0.3600(3) 0.15679(13) 0.0442(6) Uani 1 1 d . . .
C27 C 0.8587(5) 0.4997(4) 0.16497(18) 0.0659(9) Uani 1 1 d . . .
C28 C 0.7557(5) 0.5962(3) 0.2178(2) 0.0749(11) Uani 1 1 d . . .
C29 C 0.6294(5) 0.5542(3) 0.2626(2) 0.0689(10) Uani 1 1 d . . .
C30 C 0.6036(3) 0.4143(3) 0.25476(14) 0.0467(6) Uani 1 1 d . . .
C31 C 0.1395(3) 0.2079(3) 0.30361(12) 0.0406(5) Uani 1 1 d . . .
C32 C 0.1189(4) 0.4434(3) 0.35344(16) 0.0507(6) Uani 1 1 d . . .
H2 H -0.040(3) 0.373(3) 0.4679(13) 0.045(6) Uiso 1 1 d . . .
H3 H -0.077(4) 0.230(3) 0.5891(16) 0.067(8) Uiso 1 1 d . . .
H4 H 0.112(3) -0.044(3) 0.6172(16) 0.069(8) Uiso 1 1 d . . .
H5 H 0.362(3) -0.287(3) 0.5858(14) 0.057(7) Uiso 1 1 d . . .
H6 H 0.611(3) -0.416(3) 0.5032(13) 0.040(6) Uiso 1 1 d . . .
H7 H 0.672(3) -0.273(3) 0.3941(13) 0.047(6) Uiso 1 1 d . . .
H14 H 0.464(4) -0.032(4) 0.1527(18) 0.087(10) Uiso 1 1 d . . .
H15 H 0.247(3) 0.034(3) 0.0686(14) 0.061(7) Uiso 1 1 d . . .
H16 H 0.175(4) 0.270(3) -0.0178(16) 0.069(8) Uiso 1 1 d . . .
H17 H 0.333(4) 0.444(4) -0.0196(17) 0.079(9) Uiso 1 1 d . . .
H18 H 0.548(3) 0.385(3) 0.0637(14) 0.057(7) Uiso 1 1 d . . .
H20 H 0.990(3) -0.069(3) 0.2620(16) 0.062(8) Uiso 1 1 d . . .
H21 H 1.281(3) -0.274(3) 0.2368(15) 0.062(7) Uiso 1 1 d . . .
H22 H 1.335(4) -0.365(4) 0.1214(16) 0.077(9) Uiso 1 1 d . . .
H23 H 1.143(5) -0.244(4) 0.031(2) 0.106(12) Uiso 1 1 d . . .
H24 H 0.860(3) -0.037(3) 0.0580(15) 0.063(8) Uiso 1 1 d . . .
H26 H 0.911(3) 0.292(3) 0.1244(14) 0.047(7) Uiso 1 1 d . . .
H27 H 0.952(4) 0.531(4) 0.1349(17) 0.077(9) Uiso 1 1 d . . .
H28 H 0.772(4) 0.696(4) 0.2274(18) 0.096(10) Uiso 1 1 d . . .
H29 H 0.559(4) 0.610(4) 0.2972(16) 0.065(9) Uiso 1 1 d . . .
H30 H 0.512(4) 0.381(3) 0.2856(15) 0.058(8) Uiso 1 1 d . . .
H31A H 0.005(3) 0.253(3) 0.3051(13) 0.050(6) Uiso 1 1 d . . .
H31B H 0.191(3) 0.078(3) 0.3108(13) 0.046(6) Uiso 1 1 d . . .
H31C H 0.186(3) 0.250(3) 0.2536(15) 0.059(7) Uiso 1 1 d . . .
H32A H -0.010(3) 0.490(3) 0.3563(13) 0.048(7) Uiso 1 1 d . . .
H32B H 0.163(3) 0.483(3) 0.3919(15) 0.060(7) Uiso 1 1 d . . .
H32C H 0.171(3) 0.484(3) 0.3029(14) 0.053(7) Uiso 1 1 d . . .

loop_
_atom_site_aniso_label
_atom_site_aniso_U_11
_atom_site_aniso_U_22
_atom_site_aniso_U_33
_atom_site_aniso_U_23
_atom_site_aniso_U_13
_atom_site_aniso_U_12
Si1 0.0284(3) 0.0355(3) 0.0140(3) -0.0038(2) -0.00131(19) -0.0135(2)
N1 0.0343(9) 0.0379(10) 0.0238(8) 0.0007(7) -0.0044(7) -0.0135(7)
C1 0.0315(10) 0.0411(11) 0.0210(9) -0.0068(8) -0.0007(7) -0.0180(9)
C2 0.0333(11) 0.0481(14) 0.0365(12) -0.0134(10) 0.0013(9) -0.0163(10)
C3 0.0405(12) 0.0693(17) 0.0275(11) -0.0213(11) 0.0096(9) -0.0290(12)
C4 0.0465(12) 0.0663(16) 0.0171(10) -0.0093(10) 0.0053(8) -0.0368(12)
C5 0.0495(13) 0.0527(14) 0.0228(11) 0.0064(9) -0.0100(9) -0.0324(11)
C6 0.0468(12) 0.0380(12) 0.0333(12) 0.0042(10) -0.0136(9) -0.0200(10)
C7 0.0355(11) 0.0370(11) 0.0256(10) -0.0050(9) -0.0045(8) -0.0160(9)
C8 0.0311(9) 0.0354(10) 0.0155(9) -0.0041(7) -0.0027(7) -0.0183(8)
C9 0.0320(10) 0.0389(11) 0.0145(8) -0.0053(8) -0.0012(7) -0.0208(8)
C10 0.0392(10) 0.0500(12) 0.0141(9) -0.0044(8) -0.0027(7) -0.0288(10)
C11 0.0264(9) 0.0396(11) 0.0167(9) -0.0066(8) -0.0002(7) -0.0138(8)
C12 0.0288(9) 0.0418(12) 0.0230(10) -0.0076(8) -0.0029(7) -0.0130(8)
C13 0.0297(9) 0.0387(11) 0.0169(9) -0.0051(8) 0.0013(7) -0.0142(8)
C14 0.0693(16) 0.0652(17) 0.0401(13) 0.0167(12) -0.0271(12) -0.0455(14)
C15 0.0754(19) 0.083(2) 0.0547(16) 0.0172(14) -0.0356(14) -0.0558(17)
C16 0.0504(13) 0.0673(16) 0.0307(12) 0.0052(11) -0.0186(10) -0.0303(12)
C17 0.0676(16) 0.0671(17) 0.0422(14) 0.0200(13) -0.0301(12) -0.0357(14)
C18 0.0558(14) 0.0508(14) 0.0421(13) 0.0121(11) -0.0229(11) -0.0295(12)
C19 0.0324(10) 0.0351(11) 0.0195(9) -0.0045(8) 0.0005(7) -0.0159(8)
C20 0.0392(11) 0.0518(14) 0.0249(11) -0.0019(10) -0.0030(9) -0.0117(10)
C21 0.0379(12) 0.0578(16) 0.0468(15) 0.0043(12) -0.0064(11) -0.0059(11)
C22 0.0435(14) 0.0587(17) 0.0636(19) -0.0132(14) 0.0110(13) -0.0008(13)
C23 0.0532(15) 0.0738(19) 0.0466(16) -0.0297(14) 0.0132(12) -0.0125(13)
C24 0.0406(12) 0.0567(14) 0.0274(11) -0.0151(10) 0.0041(9) -0.0196(10)
C25 0.0412(11) 0.0345(11) 0.0241(10) -0.0014(8) -0.0153(8) -0.0134(9)
C26 0.0615(15) 0.0510(14) 0.0296(12) 0.0090(10) -0.0180(11) -0.0324(12)
C27 0.098(2) 0.0653(19) 0.0598(18) 0.0295(15) -0.0511(17) -0.0569(18)
C28 0.104(3) 0.0390(15) 0.099(3) 0.0099(16) -0.077(2) -0.0294(16)
C29 0.0681(18) 0.0461(16) 0.091(2) -0.0319(17) -0.0495(18) 0.0030(14)
C30 0.0396(12) 0.0493(14) 0.0508(14) -0.0201(11) -0.0216(11) -0.0055(10)
C31 0.0364(12) 0.0607(16) 0.0236(11) 0.0013(10) -0.0080(8) -0.0187(11)
C32 0.0487(15) 0.0400(14) 0.0523(16) 0.0025(12) -0.0053(12) -0.0093(11)

loop_
_atom_type_symbol
_atom_type_description
_atom_type_scat_dispersion_real
_atom_type_scat_dispersion_imag
_atom_type_scat_source
C C 0.0033 0.0016 'International Tables Vol C Tables 4.2.6.8 and 6.1.1.4'
H H 0.0000 0.0000 'International Tables Vol C Tables 4.2.6.8 and 6.1.1.4'
N N 0.0061 0.0033 'International Tables Vol C Tables 4.2.6.8 and 6.1.1.4'
Si Si 0.0817 0.0704 'International Tables Vol C Tables 4.2.6.8 and 6.1.1.4'

loop_
_geom_angle_atom_site_label_1
_geom_angle_atom_site_label_2
_geom_angle_atom_site_label_3
_geom_angle
_geom_angle_site_symmetry_1
_geom_angle_site_symmetry_3
_geom_angle_publ_flag
C12 Si1 C19 107.92(9) . . ?
C12 Si1 C25 108.50(9) . . ?
C19 Si1 C25 108.95(8) . . ?
C12 Si1 C13 108.83(8) . . ?
C19 Si1 C13 111.18(8) . . ?
C25 Si1 C13 111.36(8) . . ?
C1 N1 C32 115.97(18) . . ?
C1 N1 C31 113.23(16) . . ?
C32 N1 C31 111.22(19) . . ?
C1 N1 C11 88.40(11) . . ?
C32 N1 C11 139.71(14) . . ?
C31 N1 C11 84.25(12) . . ?
C2 C1 N1 121.86(19) . . ?
C2 C1 C9 119.54(19) . . ?
N1 C1 C9 118.59(16) . . ?
C1 C2 C3 121.0(2) . . ?
C4 C3 C2 120.6(2) . . ?
C3 C4 C10 120.8(2) . . ?
C6 C5 C10 121.38(19) . . ?
C5 C6 C7 119.1(2) . . ?
C8 C7 C6 122.09(19) . . ?
C7 C8 C11 115.39(16) . . ?
C7 C8 C9 120.05(17) . . ?
C11 C8 C9 124.51(17) . . ?
C10 C9 C1 118.16(17) . . ?
C10 C9 C8 116.80(17) . . ?
C1 C9 C8 125.02(16) . . ?
C5 C10 C4 119.97(18) . . ?
C5 C10 C9 120.46(18) . . ?
C4 C10 C9 119.6(2) . . ?
C12 C11 C8 171.7(2) . . ?
C12 C11 N1 105.94(14) . . ?
C8 C11 N1 82.36(11) . . ?
C11 C12 Si1 176.45(18) . . ?
C18 C13 C14 117.28(18) . . ?
C18 C13 Si1 121.87(15) . . ?
C14 C13 Si1 120.85(15) . . ?
C13 C14 C15 121.1(2) . . ?
C16 C15 C14 120.2(2) . . ?
C17 C16 C15 119.7(2) . . ?
C16 C17 C18 120.4(2) . . ?
C13 C18 C17 121.2(2) . . ?
C24 C19 C20 117.17(19) . . ?
C24 C19 Si1 123.54(15) . . ?
C20 C19 Si1 119.30(14) . . ?
C21 C20 C19 122.1(2) . . ?
C20 C21 C22 119.5(2) . . ?
C21 C22 C23 119.9(2) . . ?
C24 C23 C22 120.2(2) . . ?
C23 C24 C19 121.1(2) . . ?
C30 C25 C26 117.7(2) . . ?
C30 C25 Si1 121.12(17) . . ?
C26 C25 Si1 121.16(17) . . ?
C27 C26 C25 121.2(3) . . ?
C28 C27 C26 120.4(3) . . ?
C29 C28 C27 119.6(3) . . ?
C28 C29 C30 120.8(3) . . ?
C25 C30 C29 120.3(3) . . ?

loop_
_geom_bond_atom_site_label_1
_geom_bond_atom_site_label_2
_geom_bond_distance
_geom_bond_site_symmetry_2
_geom_bond_publ_flag
Si1 C12 1.814(2) . ?
Si1 C19 1.8656(19) . ?
Si1 C25 1.867(2) . ?
Si1 C13 1.8698(18) . ?
N1 C1 1.424(2) . ?
N1 C32 1.442(3) . ?
N1 C31 1.465(3) . ?
N1 C11 2.766(2) . ?
C1 C2 1.378(3) . ?
C1 C9 1.431(3) . ?
C2 C3 1.416(3) . ?
C3 C4 1.340(3) . ?
C4 C10 1.420(3) . ?
C5 C6 1.363(3) . ?
C5 C10 1.406(3) . ?
C6 C7 1.400(3) . ?
C7 C8 1.377(3) . ?
C8 C11 1.437(2) . ?
C8 C9 1.439(3) . ?
C9 C10 1.431(3) . ?
C11 C12 1.212(3) . ?
C13 C18 1.382(3) . ?
C13 C14 1.389(3) . ?
C14 C15 1.390(3) . ?
C15 C16 1.366(3) . ?
C16 C17 1.359(3) . ?
C17 C18 1.393(3) . ?
C19 C24 1.392(3) . ?
C19 C20 1.394(3) . ?
C20 C21 1.375(3) . ?
C21 C22 1.375(4) . ?
C22 C23 1.383(4) . ?
C23 C24 1.378(3) . ?
C25 C30 1.393(3) . ?
C25 C26 1.397(3) . ?
C26 C27 1.387(3) . ?
C27 C28 1.371(5) . ?
C28 C29 1.370(5) . ?
C29 C30 1.399(4) . ?

loop_
_geom_torsion_atom_site_label_1
_geom_torsion_atom_site_label_2
_geom_torsion_atom_site_label_3
_geom_torsion_atom_site_label_4
_geom_torsion
_geom_torsion_site_symmetry_1
_geom_torsion_site_symmetry_2
_geom_torsion_site_symmetry_3
_geom_torsion_site_symmetry_4
_geom_torsion_publ_flag
C31 N1 C1 C2 -105.9(2) . . . . ?
C32 N1 C1 C2 24.4(3) . . . . ?

loop_
_cod_related_entry_id
_cod_related_entry_database
_cod_related_entry_code
1 ChemSpider 9038658
